data_4310934
loop_
_publ_author_name
'Philip I. Richards'
'Alexander Steiner'

_publ_section_title
;
 Cyclophosphazenes as Nodal Ligands in Coordination Polymers
;
_journal_name_full 'Inorganic Chemistry'
_journal_page_first 2810
_journal_page_last 2817
_journal_paper_doi 10.1021/ic035455e
_journal_volume 43
_journal_year 2004
_chemical_formula_sum 'C18 H48 Ag2 N11 O6 P3'
_chemical_formula_weight 823.32
_chemical_name_systematic
; 
 ? 
;
_space_group_IT_number 1
_symmetry_cell_setting triclinic
_symmetry_space_group_name_Hall 'P 1'
_symmetry_space_group_name_H-M 'P 1'
_atom_sites_solution_hydrogens geom
_atom_sites_solution_primary direct
_atom_sites_solution_secondary difmap
_audit_creation_method SHELXL-97
_cell_angle_alpha 85.627(2)
_cell_angle_beta 81.420(2)
_cell_angle_gamma 83.619(2)
_cell_formula_units_Z 2
_cell_length_a 10.7287(12)
_cell_length_b 12.5147(14)
_cell_length_c 12.5578(14)
_cell_measurement_temperature 150(2)
_cell_volume 1653.8(3)
_computing_structure_refinement 'SHELXL-97 (Sheldrick, 1997)'
_computing_structure_solution 'SHELXS-97 (Sheldrick, 1990)'
_diffrn_ambient_temperature 150(2)
_diffrn_measured_fraction_theta_full 0.871
_diffrn_measured_fraction_theta_max 0.871
_diffrn_measurement_device_type 'Bruker APEX CCD'
_diffrn_measurement_method omega-scans
_diffrn_radiation_monochromator graphite
_diffrn_radiation_source 'fine-focus sealed tube'
_diffrn_radiation_type MoK\a
_diffrn_radiation_wavelength 0.71073
_diffrn_reflns_av_R_equivalents 0.0200
_diffrn_reflns_av_sigmaI/netI 0.0528
_diffrn_reflns_limit_h_max 13
_diffrn_reflns_limit_h_min -14
_diffrn_reflns_limit_k_max 16
_diffrn_reflns_limit_k_min -16
_diffrn_reflns_limit_l_max 9
_diffrn_reflns_limit_l_min -16
_diffrn_reflns_number 9943
_diffrn_reflns_theta_full 28.18
_diffrn_reflns_theta_max 28.18
_diffrn_reflns_theta_min 1.64
_exptl_absorpt_coefficient_mu 1.378
_exptl_absorpt_correction_T_max 1.000
_exptl_absorpt_correction_T_min 0.849
_exptl_absorpt_correction_type semi-empirical
_exptl_absorpt_process_details SADABS
_exptl_crystal_colour colourless
_exptl_crystal_density_diffrn 1.653
_exptl_crystal_density_method 'not measured'
_exptl_crystal_description plate
_exptl_crystal_F_000 840
_exptl_crystal_size_max 0.3
_exptl_crystal_size_mid 0.3
_exptl_crystal_size_min 0.1
_refine_diff_density_max 2.502
_refine_diff_density_min -0.952
_refine_diff_density_rms 0.158
_refine_ls_abs_structure_details 'Flack H D (1983), Acta Cryst. A39, 876-881'
_refine_ls_abs_structure_Flack 0.03(5)
_refine_ls_extinction_method none
_refine_ls_goodness_of_fit_ref 1.041
_refine_ls_hydrogen_treatment mixed
_refine_ls_matrix_type full
_refine_ls_number_parameters 552
_refine_ls_number_reflns 8336
_refine_ls_number_restraints 646
_refine_ls_restrained_S_all 1.043
_refine_ls_R_factor_all 0.0818
_refine_ls_R_factor_gt 0.0593
_refine_ls_shift/su_max 0.001
_refine_ls_shift/su_mean 0.000
_refine_ls_structure_factor_coef Fsqd
_refine_ls_weighting_details 'calc w=1/[\s^2^(Fo^2^)+(0.1064P)^2^+2.3647P] where P=(Fo^2^+2Fc^2^)/3'
_refine_ls_weighting_scheme calc
_refine_ls_wR_factor_gt 0.1528
_refine_ls_wR_factor_ref 0.1703
_reflns_number_gt 6465
_reflns_number_total 8336
_reflns_threshold_expression >2sigma(I)
_cod_data_source_file ic035455esi20031218_125322_2.cif
_cod_data_source_block 1AgNO3
_cod_database_code 4310934

loop_
_symmetry_equiv_pos_as_xyz
'x, y, z'

loop_
_atom_site_label
_atom_site_type_symbol
_atom_site_fract_x
_atom_site_fract_y
_atom_site_fract_z
_atom_site_U_iso_or_equiv
_atom_site_adp_type
_atom_site_occupancy
_atom_site_symmetry_multiplicity
_atom_site_calc_flag
_atom_site_refinement_flags
_atom_site_disorder_assembly
_atom_site_disorder_group
Ag1 Ag 0.51969(11) 1.02285(7) -0.22549(7) 0.0473(3) Uani 1 1 d . . .
Ag2 Ag 0.55559(8) 1.21535(7) 0.21888(7) 0.0333(2) Uani 1 1 d . . .
Ag3 Ag 0.56318(11) 0.71505(7) 0.21582(8) 0.0457(3) Uani 1 1 d . . .
Ag4 Ag 0.50936(15) 0.42303(8) 0.67290(8) 0.0697(4) Uani 1 1 d . . .
P11 P 0.5435(4) 0.8707(3) -0.0010(3) 0.0457(8) Uani 1 1 d . . .
N11 N 0.5513(10) 0.9921(7) -0.0549(7) 0.037(2) Uani 1 1 d . E .
P12 P 0.5334(4) 1.1027(2) 0.0064(3) 0.0357(7) Uani 1 1 d . . .
N12 N 0.5609(9) 1.0781(7) 0.1308(7) 0.031(2) Uani 1 1 d . E .
P13 P 0.5534(4) 0.9640(3) 0.2022(3) 0.0329(6) Uani 1 1 d . . .
N13 N 0.5630(11) 0.8661(7) 0.1250(8) 0.042(3) Uani 1 1 d . E .
N110 N 0.4066(10) 0.8193(8) -0.0062(8) 0.047(3) Uani 1 1 d D E .
H110 H 0.3619 0.7999 0.0554 0.056 Uiso 1 1 calc R . .
C111 C 0.3561(11) 0.8045(11) -0.1051(10) 0.051(3) Uiso 1 1 d DU . .
H11A H 0.3313 0.7304 -0.1021 0.061 Uiso 1 1 calc R E .
H11B H 0.4241 0.8119 -0.1671 0.061 Uiso 1 1 calc R . .
C112 C 0.2462(13) 0.8811(15) -0.1242(14) 0.083(5) Uiso 1 1 d DU E .
H11C H 0.2222 0.8697 -0.1953 0.100 Uiso 1 1 calc R . .
H11D H 0.2703 0.9554 -0.1266 0.100 Uiso 1 1 calc R . .
C113 C 0.1327(17) 0.8695(19) -0.0382(18) 0.104(6) Uiso 1 1 d DU . .
H11E H 0.0628 0.9229 -0.0541 0.156 Uiso 1 1 calc R E .
H11F H 0.1555 0.8813 0.0324 0.156 Uiso 1 1 calc R . .
H11G H 0.1062 0.7969 -0.0373 0.156 Uiso 1 1 calc R . .
N120 N 0.3931(11) 1.1703(7) 0.0040(8) 0.051(3) Uani 1 1 d D E .
H120 H 0.3844 1.2347 -0.0292 0.061 Uiso 1 1 calc R . .
C121 C 0.2854(16) 1.1197(16) 0.0586(18) 0.097(6) Uiso 1 1 d DU . .
H12A H 0.3164 1.0609 0.1085 0.117 Uiso 1 1 calc R E .
H12B H 0.2475 1.0858 0.0040 0.117 Uiso 1 1 calc R . .
C122 C 0.1851(17) 1.1872(17) 0.1200(19) 0.109(7) Uiso 1 1 d DU E .
H12C H 0.1595 1.2500 0.0723 0.131 Uiso 1 1 calc R . .
H12D H 0.2205 1.2150 0.1797 0.131 Uiso 1 1 calc R . .
C123 C 0.0686(18) 1.134(2) 0.167(2) 0.107(7) Uiso 1 1 d DU . .
H12E H 0.0070 1.1870 0.2057 0.161 Uiso 1 1 calc R E .
H12F H 0.0914 1.0741 0.2174 0.161 Uiso 1 1 calc R . .
H12G H 0.0311 1.1076 0.1090 0.161 Uiso 1 1 calc R . .
N130 N 0.4240(11) 0.9529(7) 0.2892(7) 0.042(2) Uani 1 1 d D E .
H130 H 0.3769 0.9018 0.2808 0.051 Uiso 1 1 calc R . .
C131 C 0.3820(11) 1.0206(9) 0.3780(9) 0.044(3) Uiso 1 1 d DU . .
H13A H 0.3414 1.0903 0.3510 0.052 Uiso 1 1 calc R E .
H13B H 0.4560 1.0352 0.4112 0.052 Uiso 1 1 calc R . .
C132 C 0.2903(15) 0.9681(13) 0.4605(12) 0.072(4) Uiso 1 1 d DU E .
H13C H 0.3303 0.8965 0.4833 0.086 Uiso 1 1 calc R . .
H13D H 0.2157 0.9562 0.4267 0.086 Uiso 1 1 calc R . .
C133 C 0.2446(19) 1.0313(17) 0.5607(14) 0.095(6) Uiso 1 1 d DU . .
H13E H 0.1839 0.9916 0.6101 0.143 Uiso 1 1 calc R E .
H13F H 0.2034 1.1019 0.5394 0.143 Uiso 1 1 calc R . .
H13G H 0.3171 1.0409 0.5968 0.143 Uiso 1 1 calc R . .
N140 N 0.6468(10) 0.7980(9) -0.0724(9) 0.049(3) Uani 1 1 d D E .
H140 H 0.6244 0.7383 -0.0933 0.059 Uiso 1 1 calc R . .
C141 C 0.7759(13) 0.8219(15) -0.1063(13) 0.072(4) Uiso 1 1 d DU . .
H14A H 0.8349 0.7595 -0.0864 0.087 Uiso 1 1 calc R E .
H14B H 0.7927 0.8846 -0.0691 0.087 Uiso 1 1 calc R . .
C142 C 0.798(2) 0.846(3) -0.2260(17) 0.156(11) Uiso 1 1 d DU E .
H14C H 0.7322 0.9038 -0.2442 0.187 Uiso 1 1 calc R . .
H14D H 0.7836 0.7810 -0.2610 0.187 Uiso 1 1 calc R . .
C143 C 0.924(3) 0.880(3) -0.276(3) 0.178(14) Uiso 1 1 d DU . .
H14E H 0.9257 0.8929 -0.3541 0.267 Uiso 1 1 calc R E .
H14F H 0.9909 0.8225 -0.2617 0.267 Uiso 1 1 calc R . .
H14G H 0.9392 0.9459 -0.2449 0.267 Uiso 1 1 calc R . .
N150 N 0.6309(11) 1.1849(7) -0.0563(8) 0.052(3) Uani 1 1 d D E .
H150 H 0.5990 1.2478 -0.0819 0.062 Uiso 1 1 calc R . .
C151 C 0.7686(13) 1.1601(17) -0.0723(15) 0.086(5) Uiso 1 1 d DU . .
H15A H 0.7887 1.0828 -0.0523 0.103 Uiso 1 1 calc R E .
H15B H 0.8047 1.2018 -0.0225 0.103 Uiso 1 1 calc R . .
C152 C 0.832(2) 1.183(3) -0.1829(18) 0.147(10) Uiso 1 1 d DU E .
H15C H 0.8058 1.2594 -0.2048 0.176 Uiso 1 1 calc R . .
H15D H 0.7996 1.1377 -0.2318 0.176 Uiso 1 1 calc R . .
C153 C 0.975(2) 1.166(3) -0.200(3) 0.164(12) Uiso 1 1 d DU . .
H15E H 1.0071 1.1805 -0.2765 0.246 Uiso 1 1 calc R E .
H15F H 1.0027 1.0911 -0.1782 0.246 Uiso 1 1 calc R . .
H15G H 1.0090 1.2147 -0.1566 0.246 Uiso 1 1 calc R . .
N160 N 0.6642(9) 0.9615(8) 0.2768(8) 0.043(2) Uani 1 1 d D E .
H160 H 0.6442 0.9497 0.3469 0.052 Uiso 1 1 calc R . .
C161 C 0.7926(11) 0.9774(11) 0.2359(12) 0.053(3) Uiso 1 1 d DU . .
H16A H 0.8292 1.0124 0.2905 0.064 Uiso 1 1 calc R E .
H16B H 0.7939 1.0271 0.1706 0.064 Uiso 1 1 calc R . .
C162 C 0.874(3) 0.8757(19) 0.208(2) 0.163(12) Uiso 1 1 d DU E .
H16C H 0.9612 0.8947 0.1823 0.196 Uiso 1 1 calc R . .
H16D H 0.8433 0.8470 0.1463 0.196 Uiso 1 1 calc R . .
C163 C 0.882(3) 0.786(2) 0.294(3) 0.140(10) Uiso 1 1 d DU . .
H16E H 0.9389 0.7255 0.2653 0.210 Uiso 1 1 calc R E .
H16F H 0.7973 0.7635 0.3182 0.210 Uiso 1 1 calc R . .
H16G H 0.9145 0.8122 0.3554 0.210 Uiso 1 1 calc R . .
P21 P 0.5399(5) 0.5644(3) 0.4387(3) 0.0551(10) Uani 1 1 d . . .
N21 N 0.5375(13) 0.4431(8) 0.4913(9) 0.050(3) Uani 1 1 d . E .
P22 P 0.5085(4) 0.3392(2) 0.4358(3) 0.0492(10) Uani 1 1 d . . .
N22 N 0.5489(11) 0.3536(7) 0.3074(8) 0.041(2) Uani 1 1 d . . .
P23 P 0.5503(5) 0.4662(3) 0.2332(3) 0.0417(8) Uani 1 1 d . . .
N23 N 0.5600(13) 0.5652(8) 0.3079(9) 0.051(3) Uani 1 1 d . E .
N210 N 0.4102(13) 0.6485(9) 0.4743(9) 0.060(3) Uani 1 1 d D E .
H210 H 0.3737 0.6831 0.4216 0.072 Uiso 1 1 calc R . .
C211 C 0.3523(14) 0.6696(15) 0.5828(12) 0.078(5) Uiso 1 1 d DU . .
H21A H 0.3359 0.7486 0.5879 0.094 Uiso 1 1 calc R E .
H21B H 0.4139 0.6428 0.6325 0.094 Uiso 1 1 calc R . .
C212 C 0.2334(18) 0.622(2) 0.6203(18) 0.115(7) Uiso 1 1 d DU B .
H21C H 0.2497 0.5430 0.6130 0.138 Uiso 1 1 calc R A 1
H21D H 0.1716 0.6500 0.5713 0.138 Uiso 1 1 calc R A 1
C213 C 0.172(4) 0.641(4) 0.735(2) 0.122(17) Uiso 0.59(5) 1 d PDU B 1
H21E H 0.0937 0.6056 0.7505 0.183 Uiso 0.59(5) 1 calc PR B 1
H21F H 0.1531 0.7181 0.7435 0.183 Uiso 0.59(5) 1 calc PR B 1
H21G H 0.2305 0.6102 0.7852 0.183 Uiso 0.59(5) 1 calc PR B 1
C216 C 0.129(4) 0.680(6) 0.560(7) 0.17(3) Uiso 0.41(5) 1 d PDU B 2
H21H H 0.0501 0.6473 0.5831 0.252 Uiso 0.41(5) 1 calc PR B 2
H21I H 0.1541 0.6747 0.4824 0.252 Uiso 0.41(5) 1 calc PR B 2
H21J H 0.1166 0.7564 0.5767 0.252 Uiso 0.41(5) 1 calc PR B 2
N220 N 0.3633(13) 0.3089(8) 0.4568(9) 0.062(3) Uani 1 1 d D E .
H220 H 0.3420 0.2710 0.5175 0.074 Uiso 1 1 calc R . .
C221 C 0.2638(18) 0.3349(16) 0.3904(18) 0.103(6) Uiso 1 1 d DU . .
H22A H 0.2081 0.2759 0.4036 0.124 Uiso 1 1 calc R E .
H22B H 0.3040 0.3332 0.3142 0.124 Uiso 1 1 calc R . .
C222 C 0.1820(19) 0.4364(17) 0.401(2) 0.112(7) Uiso 1 1 d DU E .
H22C H 0.2352 0.4969 0.3832 0.134 Uiso 1 1 calc R . .
H22D H 0.1430 0.4409 0.4776 0.134 Uiso 1 1 calc R . .
C223 C 0.078(2) 0.450(3) 0.331(3) 0.150(11) Uiso 1 1 d DU . .
H22E H 0.0260 0.5191 0.3440 0.225 Uiso 1 1 calc R E .
H22F H 0.0241 0.3911 0.3479 0.225 Uiso 1 1 calc R . .
H22G H 0.1152 0.4503 0.2547 0.225 Uiso 1 1 calc R . .
N230 N 0.4263(11) 0.5011(8) 0.1710(8) 0.048(3) Uani 1 1 d D E .
H230 H 0.3792 0.5611 0.1885 0.058 Uiso 1 1 calc R . .
C231 C 0.3890(12) 0.4401(10) 0.0896(10) 0.046(3) Uiso 1 1 d DU . .
H23A H 0.3439 0.3792 0.1251 0.055 Uiso 1 1 calc R E .
H23B H 0.4656 0.4101 0.0430 0.055 Uiso 1 1 calc R . .
C232 C 0.3049(14) 0.5094(11) 0.0219(11) 0.061(4) Uiso 1 1 d DU E .
H23C H 0.3517 0.5691 -0.0141 0.073 Uiso 1 1 calc R . .
H23D H 0.2308 0.5415 0.0699 0.073 Uiso 1 1 calc R . .
C233 C 0.2573(16) 0.4513(14) -0.0639(13) 0.075(4) Uiso 1 1 d DU . .
H23E H 0.2016 0.5021 -0.1033 0.112 Uiso 1 1 calc R E .
H23F H 0.2100 0.3923 -0.0294 0.112 Uiso 1 1 calc R . .
H23G H 0.3295 0.4222 -0.1143 0.112 Uiso 1 1 calc R . .
N240 N 0.6478(13) 0.6163(8) 0.4847(10) 0.067(4) Uani 1 1 d D D .
H240 H 0.6317 0.6822 0.5065 0.080 Uiso 1 1 calc R . .
C241 C 0.7706(15) 0.5599(16) 0.4921(16) 0.093(6) Uiso 1 1 d DU . .
H24A H 0.8121 0.5434 0.4185 0.111 Uiso 1 1 calc R C 1
H24B H 0.7594 0.4904 0.5339 0.111 Uiso 1 1 calc R C 1
C242 C 0.856(3) 0.619(3) 0.543(3) 0.106(14) Uiso 0.47(3) 1 d PDU D 1
H24C H 0.8444 0.6969 0.5215 0.127 Uiso 0.47(3) 1 calc PR D 1
H24D H 0.9456 0.5923 0.5194 0.127 Uiso 0.47(3) 1 calc PR D 1
C243 C 0.826(5) 0.603(4) 0.666(3) 0.107(16) Uiso 0.47(3) 1 d PDU D 1
H24E H 0.8816 0.6423 0.6999 0.161 Uiso 0.47(3) 1 calc PR D 1
H24F H 0.8396 0.5257 0.6871 0.161 Uiso 0.47(3) 1 calc PR D 1
H24G H 0.7375 0.6292 0.6889 0.161 Uiso 0.47(3) 1 calc PR D 1
C245 C 0.786(3) 0.530(3) 0.608(2) 0.089(11) Uiso 0.53(3) 1 d PDU D 2
H24H H 0.7671 0.5967 0.6475 0.107 Uiso 0.53(3) 1 calc PR D 2
H24I H 0.7194 0.4823 0.6377 0.107 Uiso 0.53(3) 1 calc PR D 2
C246 C 0.910(3) 0.476(3) 0.633(3) 0.101(13) Uiso 0.53(3) 1 d PDU D 2
H24J H 0.9057 0.4631 0.7118 0.152 Uiso 0.53(3) 1 calc PR D 2
H24K H 0.9768 0.5219 0.6061 0.152 Uiso 0.53(3) 1 calc PR D 2
H24L H 0.9275 0.4069 0.5994 0.152 Uiso 0.53(3) 1 calc PR D 2
N250 N 0.5786(13) 0.2359(8) 0.4924(10) 0.069(4) Uani 1 1 d D E .
H250 H 0.5401 0.1767 0.5031 0.083 Uiso 1 1 calc R . .
C251 C 0.7001(14) 0.2337(17) 0.5267(16) 0.094(6) Uiso 1 1 d DU . .
H25A H 0.6991 0.1954 0.5987 0.113 Uiso 1 1 calc R E .
H25B H 0.7199 0.3083 0.5325 0.113 Uiso 1 1 calc R . .
C252 C 0.7975(16) 0.1789(19) 0.4488(18) 0.102(6) Uiso 1 1 d DU E .
H25C H 0.8013 0.2192 0.3777 0.122 Uiso 1 1 calc R . .
H25D H 0.7755 0.1056 0.4404 0.122 Uiso 1 1 calc R . .
C253 C 0.928(2) 0.172(3) 0.488(3) 0.202(16) Uiso 1 1 d DU . .
H25E H 0.9920 0.1339 0.4365 0.304 Uiso 1 1 calc R E .
H25F H 0.9239 0.1319 0.5589 0.304 Uiso 1 1 calc R . .
H25G H 0.9506 0.2443 0.4947 0.304 Uiso 1 1 calc R . .
N260 N 0.6665(10) 0.4471(7) 0.1369(9) 0.048(3) Uani 1 1 d D E .
H260 H 0.6523 0.4649 0.0703 0.058 Uiso 1 1 calc R . .
C261 C 0.7928(12) 0.4022(13) 0.1537(13) 0.068(4) Uiso 1 1 d DU . .
H26A H 0.7989 0.3228 0.1523 0.082 Uiso 1 1 calc R E .
H26B H 0.8085 0.4199 0.2258 0.082 Uiso 1 1 calc R . .
C262 C 0.8916(18) 0.4447(17) 0.0697(19) 0.111(7) Uiso 1 1 d DU E .
H26C H 0.8746 0.4268 -0.0019 0.134 Uiso 1 1 calc R . .
H26D H 0.9750 0.4069 0.0812 0.134 Uiso 1 1 calc R . .
C263 C 0.900(3) 0.5653(18) 0.067(3) 0.150(11) Uiso 1 1 d DU . .
H26E H 0.9653 0.5860 0.0087 0.225 Uiso 1 1 calc R E .
H26F H 0.9220 0.5837 0.1363 0.225 Uiso 1 1 calc R . .
H26G H 0.8180 0.6039 0.0560 0.225 Uiso 1 1 calc R . .
N310 N 0.5849(10) 0.9082(7) -0.4205(7) 0.041(2) Uani 1 1 d D . .
O311 O 0.5945(10) 1.0048(6) -0.4137(8) 0.055(2) Uani 1 1 d D . .
O312 O 0.5325(17) 0.8570(10) -0.3401(8) 0.103(6) Uani 1 1 d D . .
O313 O 0.6202(10) 0.8604(6) -0.5036(6) 0.048(2) Uani 1 1 d D . .
N320 N 0.5894(11) 0.5137(6) 0.8529(7) 0.045(3) Uani 1 1 d D . .
O321 O 0.5258(12) 0.5684(9) 0.7890(9) 0.074(3) Uani 1 1 d D . .
O322 O 0.6125(10) 0.4158(6) 0.8426(8) 0.055(2) Uani 1 1 d D . .
O323 O 0.6288(10) 0.5574(6) 0.9262(6) 0.054(2) Uani 1 1 d D . .
N330 N 0.3578(11) 0.2344(8) 0.7357(9) 0.057(3) Uani 1 1 d D . .
O331 O 0.4673(12) 0.2379(8) 0.7474(11) 0.085(4) Uani 1 1 d D . .
O332 O 0.2942(13) 0.3132(9) 0.6983(10) 0.101(5) Uani 1 1 d D . .
O333 O 0.3089(12) 0.1515(10) 0.7691(14) 0.108(6) Uani 1 1 d D . .
N340 N 0.2177(15) 0.7659(12) 0.2700(13) 0.048(5) Uiso 0.65(2) 1 d PD E 1
O341 O 0.283(2) 0.7139(17) 0.1972(16) 0.097(7) Uiso 0.65(2) 1 d PD E 1
O342 O 0.1876(16) 0.8633(11) 0.2521(16) 0.065(5) Uiso 0.65(2) 1 d PD E 1
O343 O 0.1765(15) 0.7227(13) 0.3577(12) 0.072(5) Uiso 0.65(2) 1 d PD E 1
N345 N 0.223(3) 0.7511(18) 0.228(3) 0.052(9) Uiso 0.35(2) 1 d PD E 2
O346 O 0.155(3) 0.697(2) 0.189(3) 0.092(13) Uiso 0.35(2) 1 d PD E 2
O347 O 0.322(3) 0.709(3) 0.261(4) 0.097(13) Uiso 0.35(2) 1 d PD E 2
O348 O 0.224(3) 0.8490(17) 0.201(3) 0.052(7) Uiso 0.35(2) 1 d PD E 2

loop_
_atom_site_aniso_label
_atom_site_aniso_U_11
_atom_site_aniso_U_22
_atom_site_aniso_U_33
_atom_site_aniso_U_23
_atom_site_aniso_U_13
_atom_site_aniso_U_12
Ag1 0.0938(8) 0.0262(5) 0.0218(4) -0.0019(3) -0.0061(4) -0.0088(4)
Ag2 0.0647(6) 0.0127(3) 0.0232(3) -0.0005(2) -0.0106(4) -0.0016(3)
Ag3 0.0966(8) 0.0124(3) 0.0286(4) 0.0023(3) -0.0144(5) -0.0028(4)
Ag4 0.1584(12) 0.0265(5) 0.0307(6) 0.0011(4) -0.0375(6) -0.0068(6)
P11 0.090(2) 0.0157(13) 0.0300(15) -0.0013(11) -0.0069(15) -0.0030(13)
N11 0.082(7) 0.013(4) 0.017(4) -0.002(3) -0.006(4) -0.003(4)
P12 0.0688(19) 0.0155(15) 0.0230(14) -0.0016(11) -0.0080(13) -0.0026(12)
N12 0.059(6) 0.020(4) 0.015(4) -0.003(3) -0.006(4) -0.007(4)
P13 0.0625(18) 0.0137(12) 0.0221(14) -0.0008(11) -0.0045(14) -0.0037(11)
N13 0.095(8) 0.007(4) 0.026(5) -0.001(3) -0.013(5) -0.003(4)
N110 0.066(7) 0.032(5) 0.040(6) 0.007(4) 0.000(5) -0.005(5)
N120 0.101(8) 0.015(4) 0.038(6) -0.011(4) -0.015(6) 0.004(5)
N130 0.081(7) 0.018(5) 0.028(5) 0.000(4) -0.007(5) -0.009(4)
N140 0.066(7) 0.040(6) 0.038(6) -0.002(5) -0.002(5) 0.004(5)
N150 0.111(9) 0.017(5) 0.029(5) 0.003(4) -0.014(6) -0.013(5)
N160 0.061(6) 0.030(5) 0.032(5) 0.012(4) 0.001(5) 0.006(4)
P21 0.128(3) 0.0141(14) 0.0277(16) 0.0008(11) -0.0269(17) -0.0089(15)
N21 0.111(9) 0.010(4) 0.031(6) 0.004(4) -0.022(6) -0.002(5)
P22 0.115(3) 0.0114(14) 0.0247(16) 0.0024(12) -0.0239(17) -0.0042(15)
N22 0.088(8) 0.006(4) 0.030(5) -0.004(4) -0.021(5) 0.005(4)
P23 0.085(2) 0.0150(13) 0.0256(17) 0.0023(12) -0.0152(17) -0.0015(13)
N23 0.120(10) 0.012(4) 0.026(5) 0.005(4) -0.021(6) -0.013(5)
N210 0.112(10) 0.027(5) 0.040(6) 0.005(5) -0.018(6) -0.001(6)
N220 0.120(10) 0.030(6) 0.035(6) -0.003(4) -0.010(6) -0.005(6)
N230 0.080(7) 0.020(5) 0.042(6) 0.011(4) -0.017(5) 0.008(5)
N240 0.135(11) 0.017(5) 0.057(8) -0.001(5) -0.044(8) -0.009(6)
N250 0.145(11) 0.013(5) 0.062(8) 0.011(5) -0.063(8) -0.014(6)
N260 0.089(8) 0.017(5) 0.042(6) -0.002(4) -0.024(6) 0.001(5)
N310 0.068(7) 0.035(6) 0.022(5) -0.002(4) -0.006(5) -0.013(5)
O311 0.103(7) 0.017(4) 0.051(5) -0.009(3) -0.028(5) -0.002(4)
O312 0.227(17) 0.057(8) 0.029(6) -0.005(5) 0.011(8) -0.071(10)
O313 0.100(7) 0.023(4) 0.023(4) -0.003(3) -0.014(4) -0.003(4)
N320 0.092(8) 0.016(4) 0.025(5) 0.001(4) -0.014(5) 0.007(5)
O321 0.135(10) 0.051(7) 0.041(6) 0.001(5) -0.046(6) 0.009(7)
O322 0.100(7) 0.015(4) 0.051(5) -0.005(3) -0.011(5) -0.001(4)
O323 0.109(8) 0.027(4) 0.029(4) -0.004(3) -0.012(5) -0.011(4)
N330 0.091(9) 0.036(6) 0.040(6) 0.002(5) -0.009(6) 0.004(6)
O331 0.132(11) 0.037(6) 0.092(10) 0.034(6) -0.047(9) -0.024(7)
O332 0.155(12) 0.065(8) 0.062(8) 0.019(6) 0.007(8) 0.042(8)
O333 0.109(9) 0.068(8) 0.153(15) 0.064(9) -0.050(10) -0.035(7)

loop_
_atom_type_symbol
_atom_type_description
_atom_type_scat_dispersion_real
_atom_type_scat_dispersion_imag
_atom_type_scat_source
C C 0.0033 0.0016 'International Tables Vol C Tables 4.2.6.8 and 6.1.1.4'
H H 0.0000 0.0000 'International Tables Vol C Tables 4.2.6.8 and 6.1.1.4'
N N 0.0061 0.0033 'International Tables Vol C Tables 4.2.6.8 and 6.1.1.4'
O O 0.0106 0.0060 'International Tables Vol C Tables 4.2.6.8 and 6.1.1.4'
P P 0.1023 0.0942 'International Tables Vol C Tables 4.2.6.8 and 6.1.1.4'
Ag Ag -0.8971 1.1015 'International Tables Vol C Tables 4.2.6.8 and 6.1.1.4'

loop_
_geom_angle_atom_site_label_1
_geom_angle_atom_site_label_2
_geom_angle_atom_site_label_3
_geom_angle
_geom_angle_site_symmetry_1
_geom_angle_site_symmetry_3
_geom_angle_publ_flag
N11 Ag1 O311 149.4(4) . . ?
N11 Ag1 O312 117.4(4) . . ?
O311 Ag1 O312 50.4(3) . . ?
N12 Ag2 N22 179.6(4) . 1_565 ?
N23 Ag3 N13 178.9(5) . . ?
N23 Ag3 O347 80.7(8) . . ?
N13 Ag3 O347 98.3(7) . . ?
N21 Ag4 O321 123.2(4) . . ?
N21 Ag4 O331 114.4(4) . . ?
O321 Ag4 O331 122.3(4) . . ?
N21 Ag4 O322 146.1(4) . . ?
O321 Ag4 O322 50.7(3) . . ?
O331 Ag4 O322 80.4(3) . . ?
N140 P11 N11 105.6(6) . . ?
N140 P11 N13 114.0(6) . . ?
N11 P11 N13 110.5(5) . . ?
N140 P11 N110 105.0(6) . . ?
N11 P11 N110 114.7(6) . . ?
N13 P11 N110 107.2(6) . . ?
P12 N11 P11 127.5(6) . . ?
P12 N11 Ag1 111.2(5) . . ?
P11 N11 Ag1 118.1(5) . . ?
N11 P12 N150 109.6(5) . . ?
N11 P12 N12 110.1(5) . . ?
N150 P12 N12 109.6(5) . . ?
N11 P12 N120 113.6(6) . . ?
N150 P12 N120 103.7(5) . . ?
N12 P12 N120 110.0(5) . . ?
P13 N12 P12 127.0(6) . . ?
P13 N12 Ag2 115.7(5) . . ?
P12 N12 Ag2 115.1(5) . . ?
N13 P13 N160 116.4(6) . . ?
N13 P13 N12 110.5(5) . . ?
N160 P13 N12 104.1(5) . . ?
N13 P13 N130 105.8(6) . . ?
N160 P13 N130 104.1(5) . . ?
N12 P13 N130 116.2(5) . . ?
P13 N13 P11 128.5(6) . . ?
P13 N13 Ag3 111.2(5) . . ?
P11 N13 Ag3 119.0(5) . . ?
C111 N110 P11 125.0(9) . . ?
N110 C111 C112 114.1(12) . . ?
C111 C112 C113 112.8(13) . . ?
C121 N120 P12 117.1(10) . . ?
N120 C121 C122 117.5(14) . . ?
C121 C122 C123 116.2(16) . . ?
C131 N130 P13 125.0(8) . . ?
N130 C131 C132 110.8(10) . . ?
C131 C132 C133 114.9(13) . . ?
C141 N140 P11 124.9(11) . . ?
N140 C141 C142 110.0(13) . . ?
C141 C142 C143 118.0(19) . . ?
C151 N150 P12 123.6(10) . . ?
N150 C151 C152 115.1(14) . . ?
C151 C152 C153 116.2(19) . . ?
C161 N160 P13 124.0(9) . . ?
N160 C161 C162 113.8(14) . . ?
C161 C162 C163 118.0(19) . . ?
N240 P21 N21 107.2(6) . . ?
N240 P21 N23 113.4(7) . . ?
N21 P21 N23 110.7(6) . . ?
N240 P21 N210 103.3(7) . . ?
N21 P21 N210 115.7(7) . . ?
N23 P21 N210 106.6(6) . . ?
P22 N21 P21 127.4(7) . . ?
P22 N21 Ag4 112.9(5) . . ?
P21 N21 Ag4 116.7(6) . . ?
N250 P22 N21 107.7(6) . . ?
N250 P22 N22 114.6(7) . . ?
N21 P22 N22 109.6(5) . . ?
N250 P22 N220 100.7(6) . . ?
N21 P22 N220 116.9(7) . . ?
N22 P22 N220 107.3(6) . . ?
P22 N22 P23 127.2(6) . . ?
P22 N22 Ag2 116.9(5) . 1_545 ?
P23 N22 Ag2 114.0(5) . 1_545 ?
N260 P23 N22 105.8(6) . . ?
N260 P23 N23 114.9(7) . . ?
N22 P23 N23 109.6(5) . . ?
N260 P23 N230 104.3(6) . . ?
N22 P23 N230 116.3(6) . . ?
N23 P23 N230 106.2(7) . . ?
P21 N23 P23 127.9(6) . . ?
P21 N23 Ag3 119.3(6) . . ?
P23 N23 Ag3 111.7(6) . . ?
C211 N210 P21 126.4(11) . . ?
N210 C211 C212 115.9(14) . . ?
C211 C212 C213 116.9(19) . . ?
C211 C212 C216 109(2) . . ?
C213 C212 C216 99(4) . . ?
C221 N220 P22 129.5(12) . . ?
N220 C221 C222 120.2(16) . . ?
C221 C222 C223 114.5(17) . . ?
C231 N230 P23 124.6(8) . . ?
N230 C231 C232 111.1(10) . . ?
C231 C232 C233 114.9(12) . . ?
C241 N240 P21 122.6(11) . . ?
N240 C241 C242 114.7(19) . . ?
N240 C241 C245 110.4(15) . . ?
C242 C241 C245 62(2) . . ?
C241 C242 C243 109.2(19) . . ?
C246 C245 C241 119(2) . . ?
C251 N250 P22 124.0(11) . . ?
N250 C251 C252 109.9(14) . . ?
C251 C252 C253 110.1(17) . . ?
C261 N260 P23 123.7(10) . . ?
N260 C261 C262 111.8(12) . . ?
C261 C262 C263 115.3(16) . . ?
O313 N310 O311 123.5(9) . . ?
O313 N310 O312 118.1(9) . . ?
O311 N310 O312 118.3(10) . . ?
N310 O311 Ag1 100.3(6) . . ?
N310 O312 Ag1 90.5(7) . . ?
O322 N320 O321 118.7(10) . . ?
O322 N320 O323 120.8(9) . . ?
O321 N320 O323 120.5(9) . . ?
N320 O321 Ag4 97.0(7) . . ?
N320 O322 Ag4 93.4(6) . . ?
O331 N330 O333 117.4(10) . . ?
O331 N330 O332 121.8(11) . . ?
O333 N330 O332 120.6(13) . . ?
N330 O331 Ag4 102.8(7) . . ?
O343 N340 O342 118.7(15) . . ?
O343 N340 O341 122.2(15) . . ?
O342 N340 O341 119.0(16) . . ?
O346 N345 O347 121(2) . . ?
O346 N345 O348 120(2) . . ?
O347 N345 O348 114(2) . . ?
N345 O347 Ag3 139(3) . . ?

loop_
_geom_bond_atom_site_label_1
_geom_bond_atom_site_label_2
_geom_bond_distance
_geom_bond_site_symmetry_2
_geom_bond_publ_flag
Ag1 N11 2.217(9) . ?
Ag1 O311 2.399(10) . ?
Ag1 O312 2.594(12) . ?
Ag2 N12 2.104(9) . ?
Ag2 N22 2.116(9) 1_565 ?
Ag3 N23 2.127(9) . ?
Ag3 N13 2.132(9) . ?
Ag3 O347 2.58(3) . ?
Ag4 N21 2.254(11) . ?
Ag4 O321 2.453(12) . ?
Ag4 O331 2.494(9) . ?
Ag4 O322 2.535(10) . ?
P11 N140 1.569(12) . ?
P11 N11 1.620(9) . ?
P11 N13 1.622(11) . ?
P11 N110 1.679(11) . ?
N11 P12 1.614(10) . ?
P12 N150 1.625(10) . ?
P12 N12 1.633(9) . ?
P12 N120 1.646(12) . ?
N12 P13 1.631(9) . ?
P13 N13 1.605(10) . ?
P13 N160 1.617(11) . ?
P13 N130 1.645(11) . ?
N110 C111 1.459(12) . ?
C111 C112 1.471(14) . ?
C112 C113 1.514(16) . ?
N120 C121 1.438(13) . ?
C121 C122 1.454(15) . ?
C122 C123 1.502(15) . ?
N130 C131 1.440(11) . ?
C131 C132 1.487(13) . ?
C132 C133 1.527(15) . ?
N140 C141 1.444(12) . ?
C141 C142 1.500(15) . ?
C142 C143 1.500(16) . ?
N150 C151 1.463(13) . ?
C151 C152 1.474(15) . ?
C152 C153 1.520(17) . ?
N160 C161 1.426(12) . ?
C161 C162 1.496(15) . ?
C162 C163 1.500(17) . ?
P21 N240 1.586(13) . ?
P21 N21 1.610(9) . ?
P21 N23 1.624(11) . ?
P21 N210 1.675(14) . ?
N21 P22 1.602(11) . ?
P22 N250 1.595(10) . ?
P22 N22 1.608(11) . ?
P22 N220 1.623(14) . ?
N22 P23 1.629(9) . ?
N22 Ag2 2.116(9) 1_545 ?
P23 N260 1.613(12) . ?
P23 N23 1.631(12) . ?
P23 N230 1.642(11) . ?
N210 C211 1.441(13) . ?
C211 C212 1.468(15) . ?
C212 C213 1.516(17) . ?
C212 C216 1.530(18) . ?
N220 C221 1.445(13) . ?
C221 C222 1.465(15) . ?
C222 C223 1.516(17) . ?
N230 C231 1.448(12) . ?
C231 C232 1.494(13) . ?
C232 C233 1.522(15) . ?
N240 C241 1.437(13) . ?
C241 C242 1.487(16) . ?
C241 C245 1.501(16) . ?
C242 C243 1.526(18) . ?
C245 C246 1.492(17) . ?
N250 C251 1.429(13) . ?
C251 C252 1.469(15) . ?
C252 C253 1.544(17) . ?
N260 C261 1.447(13) . ?
C261 C262 1.492(14) . ?
C262 C263 1.519(17) . ?
N310 O313 1.233(9) . ?
N310 O311 1.235(9) . ?
N310 O312 1.248(10) . ?
N320 O322 1.236(9) . ?
N320 O321 1.247(10) . ?
N320 O323 1.252(9) . ?
N330 O331 1.212(11) . ?
N330 O333 1.232(10) . ?
N330 O332 1.239(10) . ?
N340 O343 1.231(12) . ?
N340 O342 1.239(12) . ?
N340 O341 1.243(13) . ?
N345 O346 1.229(14) . ?
N345 O347 1.241(14) . ?
N345 O348 1.248(14) . ?
